data_1544674
loop_
_publ_author_name
'Narita, H.'
'Koto, K.'
'Morimoto, N.'

_publ_section_title
;
 The crystal structures of MnSiO3 polymorphs (rhodonite- and
 pyroxmangite-type)
;
_journal_name_full 'Mineralogical Journal'
_journal_page_first 329
_journal_page_last 342
_journal_volume 8
_journal_year 1977
_chemical_formula_sum 'Mn O3 Si'
_chemical_name_common MnSiO3
_chemical_name_mineral 'MnSiO3 synthetic rhodonite'
_space_group_IT_number 2
_space_group_name_H-M_alt 'P -1'
_symmetry_space_group_name_Hall '-P 1'
_symmetry_space_group_name_H-M 'P -1'
_cell_angle_alpha 92.55(10)
_cell_angle_beta 94.35(10)
_cell_angle_gamma 105.67(10)
_cell_formula_units_Z 10
_cell_length_a 7.616(3)
_cell_length_b 11.851(5)
_cell_length_c 6.707(2)
_cell_volume 579.8(5)
_cod_data_source_file rhodonite2.cif
_cod_data_source_block Mn-rhodonite
_cod_original_formula_sum 'Mn Si O3'
_cod_database_code 1544674

loop_
_space_group_symop_operation_xyz
'x, y, z'
'-x, -y, -z'

loop_
_atom_site_label
_atom_site_occupancy
_atom_site_fract_x
_atom_site_fract_y
_atom_site_fract_z
_atom_site_adp_type
_atom_site_B_iso_or_equiv
_atom_site_type_symbol
Mn1 1.0 0.8790(2) 0.8520(1) 0.9717(2) Biso 0.310000 Mn
Mn2 1.0 0.6839(2) 0.5540(1) 0.8712(2) Biso 0.330000 Mn
Mn3 1.0 0.4897(2) 0.2693(1) 0.8130(2) Biso 0.340000 Mn
Mn4 1.0 0.2962(2) 0.9718(1) 0.7934(2) Biso 0.550000 Mn
Mn5 1.0 0.0366(2) 0.7036(1) 0.6519(2) Biso 0.540000 Mn
Si1 1.0 0.2212(4) 0.1250(2) 0.4945(4) Biso 0.670000 Si
Si2 1.0 0.2593(4) 0.4672(2) 0.6366(4) Biso 0.670000 Si
Si3 1.0 0.4518(3) 0.7340(2) 0.7024(4) Biso 0.670000 Si
Si4 1.0 0.7443(4) 0.0892(2) 0.7549(4) Biso 0.720000 Si
Si5 1.0 0.9226(4) 0.3451(2) 0.8483(4) Biso 0.670000 Si
O1 1.0 0.9568(9) 0.6808(6) 0.9580(10) Biso 1.220000 O
O2 1.0 0.5959(9) 0.7313(6) 0.8908(9) Biso 1.150000 O
O3 1.0 0.7474(9) 0.3891(6) 0.8920(10) Biso 1.140000 O
O4 1.0 0.4007(9) 0.4350(6) 0.8034(10) Biso 1.150000 O
O5 1.0 0.5477(9) 0.0958(6) 0.8087(9) Biso 1.260000 O
O6 1.0 0.2010(8) 0.1315(6) 0.7319(10) Biso 1.110000 O
O7 1.0 0.3069(9) 0.8061(6) 0.7405(10) Biso 1.230000 O
O8 1.0 0.9349(9) 0.8561(6) 0.6615(10) Biso 1.310000 O
O9 1.0 0.2549(8) 0.9952(5) 0.4459(9) Biso 0.850000 O
O10 1.0 0.7669(9) 0.5990(6) 0.5807(10) Biso 1.310000 O
O11 1.0 0.8444(8) 0.0402(6) 0.9406(9) Biso 0.990000 O
O12 1.0 0.5772(8) 0.7832(5) 0.5201(9) Biso 0.840000 O
O13 1.0 0.3194(8) 0.6076(6) 0.6164(10) Biso 1.230000 O
O14 1.0 0.0523(8) 0.4375(6) 0.7124(10) Biso 1.180000 O
O15 1.0 0.8587(8) 0.2213(5) 0.7036(9) Biso 0.980000 O
